data_7062447
loop_
_publ_author_name
'Ermakova, Ekaterina A.'
'Golubeva, Yuliya A.'
'Smirnova, Ksenia S.'
'Klyushova, Lyubov S.'
'Berezin, Alexey S.'
'Fetisov, Leonid N.'
'Svyatogorova, Alexandra E.'
'Andros, Natalia O.'
'Zubenko, Alexander A.'
'Lider, Elizaveta V.'

_publ_section_title
;
 Cytotoxic mixed-ligand copper(ii) complexes with 1H-tetrazole-5-acetic
 acid and oligopyridine derivatives
;
_journal_issue 19
_journal_name_full 'New Journal of Chemistry'
_journal_page_first 9472
_journal_page_last 9482
_journal_paper_doi 10.1039/D3NJ00568B
_journal_volume 47
_journal_year 2023
_chemical_formula_moiety 'C15 H10 Cu N6 O2, 2.5(H2 O)'
_chemical_formula_sum 'C15 H15 Cu N6 O4.5'
_chemical_formula_weight 414.87
_space_group_crystal_system monoclinic
_space_group_IT_number 14
_space_group_name_Hall '-P 2ybc'
_space_group_name_H-M_alt 'P 1 21/c 1'
_atom_sites_solution_hydrogens mixed
_atom_sites_solution_primary dual
_audit_creation_date 2022-10-05
_audit_creation_method
;
Olex2 1.3
(compiled 2020.11.12 svn.r5f609507 for OlexSys, GUI svn.r6408)
;
_audit_update_record
;
2023-01-17 deposited with the CCDC.	2023-04-20 downloaded from the CCDC.
;
_cell_angle_alpha 90
_cell_angle_beta 96.1010(10)
_cell_angle_gamma 90
_cell_formula_units_Z 8
_cell_length_a 9.1842(2)
_cell_length_b 17.3175(5)
_cell_length_c 20.4838(7)
_cell_measurement_reflns_used 8461
_cell_measurement_temperature 150.0
_cell_measurement_theta_max 28.25
_cell_measurement_theta_min 2.32
_cell_volume 3239.44(16)
_computing_molecular_graphics 'Olex2 1.3 (Dolomanov et al., 2009)'
_computing_publication_material 'Olex2 1.3 (Dolomanov et al., 2009)'
_computing_structure_refinement 'SHELXL 2014/7 (Sheldrick, 2015)'
_computing_structure_solution 'SHELXT 2014/5 (Sheldrick, 2014)'
_diffrn_ambient_temperature 150.0
_diffrn_measured_fraction_theta_full 0.997
_diffrn_measured_fraction_theta_max 0.994
_diffrn_measurement_device_type 'Bruker APEX-II CCD'
_diffrn_measurement_method '\f and \w scans'
_diffrn_radiation_type MoK\a
_diffrn_radiation_wavelength 0.71073
_diffrn_reflns_av_R_equivalents 0.0476
_diffrn_reflns_av_unetI/netI 0.0701
_diffrn_reflns_Laue_measured_fraction_full 0.997
_diffrn_reflns_Laue_measured_fraction_max 0.994
_diffrn_reflns_limit_h_max 12
_diffrn_reflns_limit_h_min -11
_diffrn_reflns_limit_k_max 19
_diffrn_reflns_limit_k_min -23
_diffrn_reflns_limit_l_max 25
_diffrn_reflns_limit_l_min -27
_diffrn_reflns_number 19262
_diffrn_reflns_point_group_measured_fraction_full 0.997
_diffrn_reflns_point_group_measured_fraction_max 0.994
_diffrn_reflns_theta_full 25.242
_diffrn_reflns_theta_max 28.295
_diffrn_reflns_theta_min 2.000
_diffrn_source_current 1.4
_diffrn_source_power 0.07
_diffrn_source_voltage 50.0
_diffrn_standards_number 0
_exptl_absorpt_coefficient_mu 1.389
_exptl_absorpt_correction_T_max 0.7457
_exptl_absorpt_correction_T_min 0.6559
_exptl_absorpt_correction_type multi-scan
_exptl_absorpt_process_details
;
SADABS-2016/2 (Bruker,2016/2) was used for absorption correction.
wR2(int) was 0.1180 before and 0.0512 after correction.
The Ratio of minimum to maximum transmission is 0.8796.
The \l/2 correction factor is Not present.
;
_exptl_crystal_colour 'light blue'
_exptl_crystal_colour_modifier light
_exptl_crystal_colour_primary blue
_exptl_crystal_density_diffrn 1.701
_exptl_crystal_description plate
_exptl_crystal_F_000 1696
_exptl_crystal_size_max 0.15
_exptl_crystal_size_mid 0.1
_exptl_crystal_size_min 0.01
_refine_diff_density_max 0.499
_refine_diff_density_min -0.695
_refine_diff_density_rms 0.095
_refine_ls_extinction_method none
_refine_ls_goodness_of_fit_ref 1.035
_refine_ls_hydrogen_treatment constr
_refine_ls_matrix_type full
_refine_ls_number_parameters 493
_refine_ls_number_reflns 8000
_refine_ls_number_restraints 0
_refine_ls_restrained_S_all 1.035
_refine_ls_R_factor_all 0.0747
_refine_ls_R_factor_gt 0.0475
_refine_ls_shift/su_max 0.002
_refine_ls_shift/su_mean 0.000
_refine_ls_structure_factor_coef Fsqd
_refine_ls_weighting_details 'w=1/[\s^2^(Fo^2^)+(0.0417P)^2^+0.9482P] where P=(Fo^2^+2Fc^2^)/3'
_refine_ls_weighting_scheme calc
_refine_ls_wR_factor_gt 0.0990
_refine_ls_wR_factor_ref 0.1119
_reflns_Friedel_coverage 0.000
_reflns_number_gt 5644
_reflns_number_total 8000
_reflns_threshold_expression 'I > 2\s(I)'
_cod_data_source_file d3nj00568b2.cif
_cod_data_source_block tza-28_2
_cod_depositor_comments 'Adding full bibliography for 7062447--7062454.cif.'
_cod_original_formula_sum 'C15 H15 Cu N6 O4.50'
_cod_database_code 7062447
_shelx_shelxl_version_number 2014/7
_shelx_space_group_comment
;
The symmetry employed for this shelxl refinement is uniquely defined
by the following loop, which should always be used as a source of
symmetry information in preference to the above space-group names.
They are only intended as comments.
;
_shelx_estimated_absorpt_t_max 0.986
_shelx_estimated_absorpt_t_min 0.819
_olex2_refinement_description
;
1. Fixed Uiso
 At 1.2 times of:
  All C(H) groups, All C(H,H) groups
 At 1.5 times of:
  All O(H,H) groups
2.a Free rotating group:
 O8(H8A,H8B), O9(H9A,H9B), O7(H7A,H7B), O6(H6A,H6B), O5(H5A,H5B)
2.b Secondary CH2 refined with riding coordinates:
 C2(H2A,H2B), C17(H17A,H17B)
2.c Aromatic/amide H refined with riding coordinates:
 C13(H13), C28(H28), C8(H8), C9(H9), C23(H23), C24(H24), C4(H4), C5(H5),
 C19(H19), C6(H6), C12(H12), C11(H11), C27(H27), C26(H26), C21(H21), C20(H20)
;
_olex2_submission_special_instructions 'No special instructions were received'

loop_
_space_group_symop_operation_xyz
'x, y, z'
'-x, y+1/2, -z+1/2'
'-x, -y, -z'
'x, -y-1/2, z-1/2'

loop_
_atom_site_label
_atom_site_type_symbol
_atom_site_fract_x
_atom_site_fract_y
_atom_site_fract_z
_atom_site_U_iso_or_equiv
_atom_site_adp_type
_atom_site_occupancy
_atom_site_site_symmetry_order
_atom_site_calc_flag
_atom_site_refinement_flags_posn
_atom_site_refinement_flags_adp
_atom_site_refinement_flags_occupancy
_atom_site_disorder_assembly
_atom_site_disorder_group
Cu1 Cu 0.81351(4) 0.76931(2) 0.69773(2) 0.01921(10) Uani 1 1 d . . . . .
Cu2 Cu 0.31788(4) 0.52248(2) 0.70986(2) 0.01886(10) Uani 1 1 d . . . . .
O3 O 0.2660(2) 0.54580(12) 0.61676(11) 0.0243(5) Uani 1 1 d . . . . .
O1 O 0.7612(2) 0.73398(13) 0.60869(11) 0.0303(5) Uani 1 1 d . . . . .
N7 N 0.1614(2) 0.59277(14) 0.73119(12) 0.0189(5) Uani 1 1 d . . . . .
N6 N 0.8743(2) 0.82986(14) 0.78142(13) 0.0207(6) Uani 1 1 d . . . . .
N1 N 0.6577(2) 0.70338(14) 0.72735(12) 0.0197(5) Uani 1 1 d . . . . .
N12 N 0.3698(3) 0.47080(15) 0.79969(13) 0.0244(6) Uani 1 1 d . . . . .
N11 N 0.4447(3) 0.43578(14) 0.68185(13) 0.0218(6) Uani 1 1 d . . . . .
O8 O 0.9889(3) 0.84717(17) 0.42705(13) 0.0446(7) Uani 1 1 d G . . . .
H8A H 0.8977 0.8364 0.4310 0.067 Uiso 1 1 d G U . . .
H8B H 0.9966 0.8423 0.3853 0.067 Uiso 1 1 d G U . . .
N4 N 0.4921(2) 0.61248(14) 0.72835(12) 0.0204(5) Uani 1 1 d . . . . .
N10 N -0.0058(2) 0.68382(14) 0.72349(13) 0.0205(5) Uani 1 1 d . . . . .
N5 N 0.9321(3) 0.85342(14) 0.65899(13) 0.0219(6) Uani 1 1 d . . . . .
N8 N 0.1352(3) 0.61427(16) 0.79209(13) 0.0275(6) Uani 1 1 d . . . . .
O4 O 0.2090(3) 0.61877(15) 0.52977(12) 0.0407(6) Uani 1 1 d . . . . .
N2 N 0.6287(3) 0.69177(16) 0.78980(14) 0.0265(6) Uani 1 1 d . . . . .
N3 N 0.5294(3) 0.63762(16) 0.79007(14) 0.0273(6) Uani 1 1 d . . . . .
N9 N 0.0350(3) 0.66795(16) 0.78726(14) 0.0288(6) Uani 1 1 d . . . . .
O9 O 1.2341(3) 0.77302(17) 0.48517(16) 0.0530(8) Uani 1 1 d G . . . .
H9A H 1.1502 0.7904 0.4674 0.079 Uiso 1 1 d G U . . .
H9B H 1.2138 0.7281 0.5010 0.079 Uiso 1 1 d G U . . .
O7 O 0.4521(3) 0.85722(18) 0.42667(14) 0.0547(8) Uani 1 1 d G . . . .
H7A H 0.3924 0.8207 0.4356 0.082 Uiso 1 1 d G U . . .
H7B H 0.4528 0.8552 0.3843 0.082 Uiso 1 1 d G U . . .
O2 O 0.6760(3) 0.66679(18) 0.52255(14) 0.0608(9) Uani 1 1 d . . . . .
O6 O 0.7308(3) 0.8035(2) 0.46032(17) 0.0653(9) Uani 1 1 d G . . . .
H6A H 0.6467 0.8233 0.4455 0.098 Uiso 1 1 d G U . . .
H6B H 0.7093 0.7583 0.4752 0.098 Uiso 1 1 d G U . . .
C13 C 0.8466(3) 0.81675(18) 0.84331(16) 0.0253(7) Uani 1 1 d . . . . .
H13 H 0.7780 0.7778 0.8514 0.030 Uiso 1 1 calc R U . . .
C28 C 0.3319(3) 0.48862(19) 0.85896(17) 0.0289(7) Uani 1 1 d . . . . .
H28 H 0.2611 0.5279 0.8625 0.035 Uiso 1 1 calc R U . . .
C1 C 0.5719(3) 0.65390(17) 0.69084(15) 0.0190(6) Uani 1 1 d . . . . .
C14 C 0.9727(3) 0.88689(17) 0.77177(16) 0.0223(7) Uani 1 1 d . . . . .
C15 C 1.0013(3) 0.90001(17) 0.70511(16) 0.0218(7) Uani 1 1 d . . . . .
C8 C 1.1695(3) 1.00358(18) 0.74279(19) 0.0309(8) Uani 1 1 d . . . . .
H8 H 1.2351 1.0435 0.7334 0.037 Uiso 1 1 calc R U . . .
C9 C 1.1470(3) 0.98925(18) 0.80559(19) 0.0308(8) Uani 1 1 d . . . . .
H9 H 1.1991 1.0185 0.8397 0.037 Uiso 1 1 calc R U . . .
C18 C 0.1891(3) 0.59826(18) 0.58611(16) 0.0233(7) Uani 1 1 d . . . . .
C23 C 0.6778(3) 0.2961(2) 0.7818(2) 0.0370(9) Uani 1 1 d . . . . .
H23 H 0.7479 0.2566 0.7774 0.044 Uiso 1 1 calc R U . . .
C24 C 0.6431(4) 0.3145(2) 0.8420(2) 0.0387(10) Uani 1 1 d . . . . .
H24 H 0.6894 0.2878 0.8791 0.046 Uiso 1 1 calc R U . . .
C2 C 0.5610(3) 0.64520(19) 0.61813(16) 0.0273(7) Uani 1 1 d . . . . .
H2A H 0.4635 0.6645 0.6000 0.033 Uiso 1 1 calc R U . . .
H2B H 0.5637 0.5893 0.6082 0.033 Uiso 1 1 calc R U . . .
C16 C 0.0733(3) 0.63668(17) 0.68987(15) 0.0203(6) Uani 1 1 d . . . . .
C30 C 0.5097(3) 0.39420(17) 0.73325(17) 0.0239(7) Uani 1 1 d . . . . .
C4 C 0.9535(3) 0.86463(19) 0.59635(17) 0.0285(7) Uani 1 1 d . . . . .
H4 H 0.9059 0.8315 0.5638 0.034 Uiso 1 1 calc R U . . .
C5 C 1.0434(4) 0.9234(2) 0.57701(18) 0.0332(8) Uani 1 1 d . . . . .
H5 H 1.0546 0.9307 0.5318 0.040 Uiso 1 1 calc R U . . .
C10 C 1.0465(3) 0.93088(18) 0.82224(17) 0.0256(7) Uani 1 1 d . . . . .
C19 C 0.4760(3) 0.41858(19) 0.62187(18) 0.0309(8) Uani 1 1 d . . . . .
H19 H 0.4305 0.4474 0.5859 0.037 Uiso 1 1 calc R U . . .
C17 C 0.0638(3) 0.63495(19) 0.61722(16) 0.0278(7) Uani 1 1 d . . . . .
H17A H 0.0534 0.6888 0.6012 0.033 Uiso 1 1 calc R U . . .
H17B H -0.0272 0.6073 0.6009 0.033 Uiso 1 1 calc R U . . .
C7 C 1.0961(3) 0.95963(17) 0.69019(18) 0.0260(7) Uani 1 1 d . . . . .
C3 C 0.6745(4) 0.6845(2) 0.58113(17) 0.0304(8) Uani 1 1 d . . . . .
C29 C 0.4717(3) 0.41300(17) 0.79636(17) 0.0240(7) Uani 1 1 d . . . . .
C6 C 1.1154(4) 0.97054(18) 0.62331(18) 0.0316(8) Uani 1 1 d . . . . .
H6 H 1.1779 1.0103 0.6106 0.038 Uiso 1 1 calc R U . . .
C22 C 0.6121(3) 0.33438(18) 0.7246(2) 0.0317(8) Uani 1 1 d . . . . .
C12 C 0.9152(3) 0.85845(19) 0.89640(17) 0.0295(7) Uani 1 1 d . . . . .
H12 H 0.8929 0.8475 0.9397 0.035 Uiso 1 1 calc R U . . .
C11 C 1.0134(3) 0.91452(19) 0.88628(18) 0.0309(8) Uani 1 1 d . . . . .
H11 H 1.0599 0.9427 0.9224 0.037 Uiso 1 1 calc R U . . .
C25 C 0.5374(3) 0.37364(19) 0.85169(18) 0.0321(8) Uani 1 1 d . . . . .
C27 C 0.3935(4) 0.4511(2) 0.91654(18) 0.0370(9) Uani 1 1 d . . . . .
H27 H 0.3640 0.4654 0.9579 0.044 Uiso 1 1 calc R U . . .
C26 C 0.4949(4) 0.3945(2) 0.91297(19) 0.0385(9) Uani 1 1 d . . . . .
H26 H 0.5365 0.3693 0.9517 0.046 Uiso 1 1 calc R U . . .
C21 C 0.6417(4) 0.3186(2) 0.6605(2) 0.0371(9) Uani 1 1 d . . . . .
H21 H 0.7095 0.2791 0.6525 0.045 Uiso 1 1 calc R U . . .
C20 C 0.5736(4) 0.3596(2) 0.6095(2) 0.0384(9) Uani 1 1 d . . . . .
H20 H 0.5921 0.3483 0.5657 0.046 Uiso 1 1 calc R U . . .
O5 O 0.7101(8) 0.5127(3) 0.5373(2) 0.151(2) Uani 1 1 d G . . . .
H5A H 0.7038 0.5536 0.5125 0.227 Uiso 1 1 d G U . . .
H5B H 0.7249 0.4750 0.5107 0.227 Uiso 1 1 d G U . . .

loop_
_atom_site_aniso_label
_atom_site_aniso_U_11
_atom_site_aniso_U_22
_atom_site_aniso_U_33
_atom_site_aniso_U_23
_atom_site_aniso_U_13
_atom_site_aniso_U_12
Cu1 0.01804(18) 0.01994(19) 0.0197(2) -0.00087(15) 0.00217(14) -0.00132(14)
Cu2 0.01757(17) 0.01878(19) 0.0204(2) 0.00078(15) 0.00261(14) 0.00239(14)
O3 0.0241(10) 0.0273(12) 0.0210(13) -0.0024(9) 0.0011(9) 0.0068(9)
O1 0.0345(12) 0.0376(14) 0.0190(13) -0.0024(11) 0.0039(9) -0.0138(11)
N7 0.0167(11) 0.0242(13) 0.0159(14) -0.0003(11) 0.0029(9) 0.0036(10)
N6 0.0198(12) 0.0182(13) 0.0240(15) 0.0003(11) 0.0020(10) 0.0030(10)
N1 0.0172(11) 0.0235(13) 0.0186(15) -0.0009(11) 0.0027(10) -0.0003(10)
N12 0.0225(12) 0.0261(14) 0.0246(16) 0.0048(12) 0.0019(11) -0.0050(11)
N11 0.0213(12) 0.0171(13) 0.0271(16) -0.0014(11) 0.0035(11) -0.0006(10)
O8 0.0533(16) 0.0486(17) 0.0333(17) 0.0043(14) 0.0117(12) -0.0020(14)
N4 0.0222(12) 0.0216(13) 0.0173(15) -0.0007(11) 0.0010(10) 0.0002(10)
N10 0.0189(12) 0.0215(13) 0.0215(15) -0.0019(11) 0.0035(10) 0.0022(10)
N5 0.0222(12) 0.0213(13) 0.0223(15) 0.0036(11) 0.0025(10) 0.0010(11)
N8 0.0268(13) 0.0334(16) 0.0222(16) -0.0016(12) 0.0027(11) 0.0082(12)
O4 0.0468(14) 0.0542(17) 0.0220(14) 0.0075(12) 0.0075(11) 0.0196(13)
N2 0.0245(13) 0.0315(15) 0.0241(16) -0.0014(12) 0.0048(11) -0.0050(12)
N3 0.0273(13) 0.0297(15) 0.0249(17) 0.0025(12) 0.0029(11) -0.0024(12)
N9 0.0254(13) 0.0325(16) 0.0288(17) -0.0014(13) 0.0044(11) 0.0059(12)
O9 0.0465(16) 0.0497(18) 0.062(2) 0.0014(16) 0.0038(15) 0.0011(14)
O7 0.070(2) 0.059(2) 0.0356(18) -0.0046(15) 0.0093(15) -0.0004(16)
O2 0.073(2) 0.085(2) 0.0284(17) -0.0210(16) 0.0192(14) -0.0456(18)
O6 0.0593(19) 0.096(3) 0.040(2) 0.0136(19) 0.0052(16) -0.0176(18)
C13 0.0281(16) 0.0221(16) 0.0260(19) -0.0023(14) 0.0038(13) 0.0009(13)
C28 0.0299(16) 0.0301(18) 0.026(2) 0.0024(15) 0.0020(14) -0.0035(14)
C1 0.0150(13) 0.0201(15) 0.0226(18) 0.0002(13) 0.0053(11) 0.0038(12)
C14 0.0180(13) 0.0172(15) 0.031(2) -0.0002(13) -0.0003(12) 0.0033(12)
C15 0.0188(14) 0.0160(15) 0.031(2) 0.0008(13) 0.0031(12) 0.0046(12)
C8 0.0250(16) 0.0201(16) 0.047(2) -0.0031(16) 0.0025(15) -0.0008(13)
C9 0.0234(15) 0.0196(16) 0.048(2) -0.0077(16) -0.0045(14) -0.0003(13)
C18 0.0214(14) 0.0269(17) 0.0202(18) -0.0051(14) -0.0038(12) -0.0011(13)
C23 0.0236(16) 0.0229(18) 0.063(3) 0.0034(18) -0.0046(17) 0.0011(14)
C24 0.0256(17) 0.0265(18) 0.061(3) 0.0158(18) -0.0091(17) 0.0001(14)
C2 0.0266(16) 0.0299(18) 0.0252(19) -0.0025(15) 0.0016(13) -0.0080(14)
C16 0.0189(14) 0.0185(15) 0.0235(18) 0.0004(13) 0.0027(12) 0.0004(12)
C30 0.0184(14) 0.0182(15) 0.034(2) 0.0041(14) -0.0019(13) -0.0031(12)
C4 0.0323(17) 0.0268(17) 0.027(2) 0.0027(15) 0.0035(14) -0.0010(14)
C5 0.0376(18) 0.0322(19) 0.031(2) 0.0067(16) 0.0072(15) 0.0007(15)
C10 0.0211(15) 0.0209(16) 0.034(2) -0.0042(14) -0.0013(13) 0.0033(13)
C19 0.0292(17) 0.0288(18) 0.035(2) -0.0070(16) 0.0052(15) 0.0026(14)
C17 0.0288(16) 0.0319(18) 0.0232(19) 0.0028(15) 0.0049(13) 0.0088(14)
C7 0.0224(15) 0.0168(15) 0.039(2) 0.0001(14) 0.0044(13) 0.0040(12)
C3 0.0329(17) 0.038(2) 0.0210(19) -0.0031(15) 0.0048(14) -0.0049(15)
C29 0.0204(14) 0.0165(15) 0.035(2) 0.0042(14) -0.0002(13) -0.0074(12)
C6 0.0292(17) 0.0207(16) 0.046(2) 0.0082(16) 0.0110(15) 0.0009(14)
C22 0.0207(15) 0.0177(16) 0.055(3) 0.0007(16) -0.0036(15) -0.0037(13)
C12 0.0346(17) 0.0329(19) 0.0209(19) -0.0037(15) 0.0019(14) 0.0030(15)
C11 0.0302(17) 0.0271(18) 0.033(2) -0.0090(15) -0.0059(14) 0.0034(14)
C25 0.0283(16) 0.0274(18) 0.038(2) 0.0078(16) -0.0075(15) -0.0077(14)
C27 0.044(2) 0.043(2) 0.023(2) 0.0059(16) 0.0018(16) -0.0083(17)
C26 0.0348(18) 0.038(2) 0.040(2) 0.0129(18) -0.0105(16) -0.0073(16)
C21 0.0259(17) 0.0263(18) 0.058(3) -0.0118(18) 0.0014(16) 0.0042(14)
C20 0.0334(18) 0.034(2) 0.048(3) -0.0145(18) 0.0071(16) 0.0048(16)
O5 0.296(7) 0.109(4) 0.048(3) 0.000(3) 0.016(4) 0.122(4)

loop_
_atom_type_symbol
_atom_type_description
_atom_type_scat_dispersion_real
_atom_type_scat_dispersion_imag
_atom_type_scat_source
C C 0.0033 0.0016 'International Tables Vol C Tables 4.2.6.8 and 6.1.1.4'
H H 0.0000 0.0000 'International Tables Vol C Tables 4.2.6.8 and 6.1.1.4'
Cu Cu 0.3201 1.2651 'International Tables Vol C Tables 4.2.6.8 and 6.1.1.4'
N N 0.0061 0.0033 'International Tables Vol C Tables 4.2.6.8 and 6.1.1.4'
O O 0.0106 0.0060 'International Tables Vol C Tables 4.2.6.8 and 6.1.1.4'

loop_
_geom_angle_atom_site_label_1
_geom_angle_atom_site_label_2
_geom_angle_atom_site_label_3
_geom_angle
_geom_angle_site_symmetry_1
_geom_angle_site_symmetry_3
_geom_angle_publ_flag
O1 Cu1 N6 167.05(10) . . ?
O1 Cu1 N1 89.51(10) . . ?
O1 Cu1 N10 96.67(10) . 1_655 ?
O1 Cu1 N5 87.03(10) . . ?
N6 Cu1 N10 90.69(9) . 1_655 ?
N1 Cu1 N6 100.47(10) . . ?
N1 Cu1 N10 95.05(9) . 1_655 ?
N1 Cu1 N5 166.13(10) . . ?
N5 Cu1 N6 81.33(10) . . ?
N5 Cu1 N10 98.69(9) . 1_655 ?
O3 Cu2 N7 88.90(9) . . ?
O3 Cu2 N12 166.09(10) . . ?
O3 Cu2 N11 87.97(10) . . ?
O3 Cu2 N4 96.71(9) . . ?
N7 Cu2 N12 100.13(10) . . ?
N7 Cu2 N11 168.37(10) . . ?
N7 Cu2 N4 93.29(9) . . ?
N12 Cu2 N4 93.33(10) . . ?
N11 Cu2 N12 81.07(11) . . ?
N11 Cu2 N4 98.19(9) . . ?
C18 O3 Cu2 133.7(2) . . ?
C3 O1 Cu1 135.9(2) . . ?
N8 N7 Cu2 125.68(19) . . ?
C16 N7 Cu2 128.0(2) . . ?
C16 N7 N8 105.8(2) . . ?
C13 N6 Cu1 130.3(2) . . ?
C13 N6 C14 117.0(3) . . ?
C14 N6 Cu1 112.1(2) . . ?
N2 N1 Cu1 126.9(2) . . ?
C1 N1 Cu1 127.0(2) . . ?
C1 N1 N2 105.7(2) . . ?
C28 N12 Cu2 131.0(2) . . ?
C28 N12 C29 117.2(3) . . ?
C29 N12 Cu2 111.5(2) . . ?
C30 N11 Cu2 113.1(2) . . ?
C19 N11 Cu2 128.2(2) . . ?
C19 N11 C30 118.5(3) . . ?
H8A O8 H8B 104.5 . . ?
N3 N4 Cu2 119.36(18) . . ?
C1 N4 Cu2 135.0(2) . . ?
C1 N4 N3 105.5(2) . . ?
N9 N10 Cu1 118.99(18) . 1_455 ?
C16 N10 Cu1 135.5(2) . 1_455 ?
C16 N10 N9 105.4(2) . . ?
C15 N5 Cu1 112.8(2) . . ?
C4 N5 Cu1 128.4(2) . . ?
C4 N5 C15 118.7(3) . . ?
N9 N8 N7 108.7(3) . . ?
N3 N2 N1 108.6(3) . . ?
N2 N3 N4 109.6(2) . . ?
N8 N9 N10 109.9(2) . . ?
H9A O9 H9B 104.5 . . ?
H7A O7 H7B 104.5 . . ?
H6A O6 H6B 104.5 . . ?
N6 C13 H13 118.9 . . ?
N6 C13 C12 122.3(3) . . ?
C12 C13 H13 118.9 . . ?
N12 C28 H28 118.9 . . ?
N12 C28 C27 122.3(3) . . ?
C27 C28 H28 118.9 . . ?
N1 C1 C2 126.6(3) . . ?
N4 C1 N1 110.6(3) . . ?
N4 C1 C2 122.8(3) . . ?
N6 C14 C15 116.3(3) . . ?
N6 C14 C10 124.2(3) . . ?
C10 C14 C15 119.5(3) . . ?
N5 C15 C14 116.8(3) . . ?
N5 C15 C7 122.9(3) . . ?
C7 C15 C14 120.2(3) . . ?
C9 C8 H8 119.5 . . ?
C9 C8 C7 120.9(3) . . ?
C7 C8 H8 119.5 . . ?
C8 C9 H9 119.2 . . ?
C8 C9 C10 121.6(3) . . ?
C10 C9 H9 119.2 . . ?
O3 C18 C17 119.9(3) . . ?
O4 C18 O3 122.3(3) . . ?
O4 C18 C17 117.8(3) . . ?
C24 C23 H23 119.2 . . ?
C24 C23 C22 121.5(3) . . ?
C22 C23 H23 119.2 . . ?
C23 C24 H24 119.2 . . ?
C23 C24 C25 121.6(4) . . ?
C25 C24 H24 119.2 . . ?
C1 C2 H2A 107.7 . . ?
C1 C2 H2B 107.7 . . ?
C1 C2 C3 118.6(3) . . ?
H2A C2 H2B 107.1 . . ?
C3 C2 H2A 107.7 . . ?
C3 C2 H2B 107.7 . . ?
N7 C16 C17 126.1(3) . . ?
N10 C16 N7 110.3(3) . . ?
N10 C16 C17 123.7(3) . . ?
N11 C30 C29 117.1(3) . . ?
N11 C30 C22 122.1(3) . . ?
C29 C30 C22 120.8(3) . . ?
N5 C4 H4 118.9 . . ?
N5 C4 C5 122.1(3) . . ?
C5 C4 H4 118.9 . . ?
C4 C5 H5 120.1 . . ?
C6 C5 C4 119.7(3) . . ?
C6 C5 H5 120.1 . . ?
C14 C10 C9 118.8(3) . . ?
C14 C10 C11 116.3(3) . . ?
C11 C10 C9 124.9(3) . . ?
N11 C19 H19 118.7 . . ?
N11 C19 C20 122.6(3) . . ?
C20 C19 H19 118.7 . . ?
C18 C17 H17A 107.9 . . ?
C18 C17 H17B 107.9 . . ?
C16 C17 C18 117.7(3) . . ?
C16 C17 H17A 107.9 . . ?
C16 C17 H17B 107.9 . . ?
H17A C17 H17B 107.2 . . ?
C15 C7 C8 118.8(3) . . ?
C15 C7 C6 117.0(3) . . ?
C6 C7 C8 124.2(3) . . ?
O1 C3 C2 121.1(3) . . ?
O2 C3 O1 122.0(3) . . ?
O2 C3 C2 116.9(3) . . ?
N12 C29 C30 116.6(3) . . ?
N12 C29 C25 123.3(3) . . ?
C25 C29 C30 120.0(3) . . ?
C5 C6 C7 119.5(3) . . ?
C5 C6 H6 120.3 . . ?
C7 C6 H6 120.3 . . ?
C30 C22 C23 117.7(3) . . ?
C21 C22 C23 125.1(3) . . ?
C21 C22 C30 117.2(3) . . ?
C13 C12 H12 119.9 . . ?
C11 C12 C13 120.2(3) . . ?
C11 C12 H12 119.9 . . ?
C10 C11 H11 120.0 . . ?
C12 C11 C10 120.0(3) . . ?
C12 C11 H11 120.0 . . ?
C29 C25 C24 118.2(4) . . ?
C26 C25 C24 124.3(3) . . ?
C26 C25 C29 117.5(3) . . ?
C28 C27 H27 119.9 . . ?
C26 C27 C28 120.2(4) . . ?
C26 C27 H27 119.9 . . ?
C25 C26 H26 120.3 . . ?
C27 C26 C25 119.5(3) . . ?
C27 C26 H26 120.3 . . ?
C22 C21 H21 120.0 . . ?
C20 C21 C22 120.0(3) . . ?
C20 C21 H21 120.0 . . ?
C19 C20 H20 120.2 . . ?
C21 C20 C19 119.6(4) . . ?
C21 C20 H20 120.2 . . ?
H5A O5 H5B 104.5 . . ?

loop_
_geom_bond_atom_site_label_1
_geom_bond_atom_site_label_2
_geom_bond_distance
_geom_bond_site_symmetry_2
_geom_bond_publ_flag
Cu1 O1 1.935(2) . ?
Cu1 N6 2.036(3) . ?
Cu1 N1 1.976(2) . ?
Cu1 N10 2.244(2) 1_655 ?
Cu1 N5 2.030(2) . ?
Cu2 O3 1.958(2) . ?
Cu2 N7 1.967(2) . ?
Cu2 N12 2.056(3) . ?
Cu2 N11 2.020(2) . ?
Cu2 N4 2.237(2) . ?
O3 C18 1.275(4) . ?
O1 C3 1.261(4) . ?
N7 N8 1.348(3) . ?
N7 C16 1.343(4) . ?
N6 C13 1.339(4) . ?
N6 C14 1.367(4) . ?
N1 N2 1.349(4) . ?
N1 C1 1.338(4) . ?
N12 C28 1.334(4) . ?
N12 C29 1.377(4) . ?
N11 C30 1.360(4) . ?
N11 C19 1.325(4) . ?
O8 H8A 0.8699 . ?
O8 H8B 0.8700 . ?
N4 N3 1.346(4) . ?
N4 C1 1.327(4) . ?
N10 Cu1 2.244(2) 1_455 ?
N10 N9 1.348(4) . ?
N10 C16 1.333(4) . ?
N5 C15 1.349(4) . ?
N5 C4 1.333(4) . ?
N8 N9 1.304(3) . ?
O4 C18 1.240(4) . ?
N2 N3 1.308(4) . ?
O9 H9A 0.8699 . ?
O9 H9B 0.8700 . ?
O7 H7A 0.8697 . ?
O7 H7B 0.8698 . ?
O2 C3 1.240(4) . ?
O6 H6A 0.8700 . ?
O6 H6B 0.8701 . ?
C13 H13 0.9500 . ?
C13 C12 1.398(4) . ?
C28 H28 0.9500 . ?
C28 C27 1.411(5) . ?
C1 C2 1.490(4) . ?
C14 C15 1.436(4) . ?
C14 C10 1.400(4) . ?
C15 C7 1.405(4) . ?
C8 H8 0.9500 . ?
C8 C9 1.347(5) . ?
C8 C7 1.428(5) . ?
C9 H9 0.9500 . ?
C9 C10 1.435(4) . ?
C18 C17 1.513(4) . ?
C23 H23 0.9500 . ?
C23 C24 1.344(5) . ?
C23 C22 1.424(5) . ?
C24 H24 0.9500 . ?
C24 C25 1.439(5) . ?
C2 H2A 0.9900 . ?
C2 H2B 0.9900 . ?
C2 C3 1.514(4) . ?
C16 C17 1.482(4) . ?
C30 C29 1.413(5) . ?
C30 C22 1.423(4) . ?
C4 H4 0.9500 . ?
C4 C5 1.394(4) . ?
C5 H5 0.9500 . ?
C5 C6 1.367(5) . ?
C10 C11 1.406(5) . ?
C19 H19 0.9500 . ?
C19 C20 1.399(4) . ?
C17 H17A 0.9900 . ?
C17 H17B 0.9900 . ?
C7 C6 1.413(5) . ?
C29 C25 1.403(4) . ?
C6 H6 0.9500 . ?
C22 C21 1.397(5) . ?
C12 H12 0.9500 . ?
C12 C11 1.356(5) . ?
C11 H11 0.9500 . ?
C25 C26 1.401(5) . ?
C27 H27 0.9500 . ?
C27 C26 1.359(5) . ?
C26 H26 0.9500 . ?
C21 H21 0.9500 . ?
C21 C20 1.359(5) . ?
C20 H20 0.9500 . ?
O5 H5A 0.8699 . ?
O5 H5B 0.8701 . ?

loop_
_geom_torsion_atom_site_label_1
_geom_torsion_atom_site_label_2
_geom_torsion_atom_site_label_3
_geom_torsion_atom_site_label_4
_geom_torsion
_geom_torsion_site_symmetry_1
_geom_torsion_site_symmetry_2
_geom_torsion_site_symmetry_3
_geom_torsion_site_symmetry_4
_geom_torsion_publ_flag
Cu1 O1 C3 O2 -170.8(3) . . . . ?
Cu1 O1 C3 C2 10.6(5) . . . . ?
Cu1 N6 C13 C12 170.5(2) . . . . ?
Cu1 N6 C14 C15 7.2(3) . . . . ?
Cu1 N6 C14 C10 -171.7(2) . . . . ?
Cu1 N1 N2 N3 -172.56(19) . . . . ?
Cu1 N1 C1 N4 172.28(19) . . . . ?
Cu1 N1 C1 C2 -8.9(4) . . . . ?
Cu1 N10 N9 N8 176.59(19) 1_455 . . . ?
Cu1 N10 C16 N7 -175.20(19) 1_455 . . . ?
Cu1 N10 C16 C17 5.3(5) 1_455 . . . ?
Cu1 N5 C15 C14 -4.3(3) . . . . ?
Cu1 N5 C15 C7 176.4(2) . . . . ?
Cu1 N5 C4 C5 -177.2(2) . . . . ?
Cu2 O3 C18 O4 154.7(2) . . . . ?
Cu2 O3 C18 C17 -28.4(4) . . . . ?
Cu2 N7 N8 N9 172.6(2) . . . . ?
Cu2 N7 C16 N10 -171.99(19) . . . . ?
Cu2 N7 C16 C17 7.5(4) . . . . ?
Cu2 N12 C28 C27 -172.2(2) . . . . ?
Cu2 N12 C29 C30 -6.4(3) . . . . ?
Cu2 N12 C29 C25 173.3(2) . . . . ?
Cu2 N11 C30 C29 4.7(3) . . . . ?
Cu2 N11 C30 C22 -175.1(2) . . . . ?
Cu2 N11 C19 C20 175.7(2) . . . . ?
Cu2 N4 N3 N2 -177.72(18) . . . . ?
Cu2 N4 C1 N1 177.02(19) . . . . ?
Cu2 N4 C1 C2 -1.9(4) . . . . ?
O3 C18 C17 C16 27.2(4) . . . . ?
N7 N8 N9 N10 -0.8(3) . . . . ?
N7 C16 C17 C18 -18.0(5) . . . . ?
N6 C13 C12 C11 0.1(5) . . . . ?
N6 C14 C15 N5 -2.0(4) . . . . ?
N6 C14 C15 C7 177.3(2) . . . . ?
N6 C14 C10 C9 -179.9(3) . . . . ?
N6 C14 C10 C11 -0.8(4) . . . . ?
N1 N2 N3 N4 0.3(3) . . . . ?
N1 C1 C2 C3 11.9(5) . . . . ?
N12 C28 C27 C26 -0.2(5) . . . . ?
N12 C29 C25 C24 -179.7(3) . . . . ?
N12 C29 C25 C26 0.6(4) . . . . ?
N11 C30 C29 N12 1.3(4) . . . . ?
N11 C30 C29 C25 -178.4(3) . . . . ?
N11 C30 C22 C23 177.9(3) . . . . ?
N11 C30 C22 C21 -1.3(4) . . . . ?
N11 C19 C20 C21 -1.1(5) . . . . ?
N4 C1 C2 C3 -169.4(3) . . . . ?
N10 C16 C17 C18 161.4(3) . . . . ?
N5 C15 C7 C8 -177.1(3) . . . . ?
N5 C15 C7 C6 1.1(4) . . . . ?
N5 C4 C5 C6 1.5(5) . . . . ?
N8 N7 C16 N10 -0.2(3) . . . . ?
N8 N7 C16 C17 179.2(3) . . . . ?
O4 C18 C17 C16 -155.7(3) . . . . ?
N2 N1 C1 N4 -0.2(3) . . . . ?
N2 N1 C1 C2 178.7(3) . . . . ?
N3 N4 C1 N1 0.4(3) . . . . ?
N3 N4 C1 C2 -178.6(3) . . . . ?
N9 N10 C16 N7 -0.2(3) . . . . ?
N9 N10 C16 C17 -179.7(3) . . . . ?
C13 N6 C14 C15 179.8(3) . . . . ?
C13 N6 C14 C10 0.9(4) . . . . ?
C13 C12 C11 C10 0.1(5) . . . . ?
C28 N12 C29 C30 179.4(3) . . . . ?
C28 N12 C29 C25 -0.9(4) . . . . ?
C28 C27 C26 C25 -0.1(5) . . . . ?
C1 N1 N2 N3 -0.1(3) . . . . ?
C1 N4 N3 N2 -0.4(3) . . . . ?
C1 C2 C3 O1 -12.0(5) . . . . ?
C1 C2 C3 O2 169.3(3) . . . . ?
C14 N6 C13 C12 -0.5(4) . . . . ?
C14 C15 C7 C8 3.6(4) . . . . ?
C14 C15 C7 C6 -178.1(3) . . . . ?
C14 C10 C11 C12 0.3(4) . . . . ?
C15 N5 C4 C5 -0.8(4) . . . . ?
C15 C14 C10 C9 1.3(4) . . . . ?
C15 C14 C10 C11 -179.7(3) . . . . ?
C15 C7 C6 C5 -0.4(4) . . . . ?
C8 C9 C10 C14 1.4(4) . . . . ?
C8 C9 C10 C11 -177.6(3) . . . . ?
C8 C7 C6 C5 177.7(3) . . . . ?
C9 C8 C7 C15 -1.0(4) . . . . ?
C9 C8 C7 C6 -179.2(3) . . . . ?
C9 C10 C11 C12 179.3(3) . . . . ?
C23 C24 C25 C29 -0.8(5) . . . . ?
C23 C24 C25 C26 178.9(3) . . . . ?
C23 C22 C21 C20 -179.1(3) . . . . ?
C24 C23 C22 C30 1.2(5) . . . . ?
C24 C23 C22 C21 -179.8(3) . . . . ?
C24 C25 C26 C27 -179.8(3) . . . . ?
C16 N7 N8 N9 0.6(3) . . . . ?
C16 N10 N9 N8 0.6(3) . . . . ?
C30 N11 C19 C20 -0.2(5) . . . . ?
C30 C29 C25 C24 0.0(4) . . . . ?
C30 C29 C25 C26 -179.7(3) . . . . ?
C30 C22 C21 C20 -0.1(5) . . . . ?
C4 N5 C15 C14 178.7(3) . . . . ?
C4 N5 C15 C7 -0.5(4) . . . . ?
C4 C5 C6 C7 -0.8(5) . . . . ?
C10 C14 C15 N5 177.0(3) . . . . ?
C10 C14 C15 C7 -3.8(4) . . . . ?
C19 N11 C30 C29 -178.8(3) . . . . ?
C19 N11 C30 C22 1.4(4) . . . . ?
C7 C8 C9 C10 -1.5(5) . . . . ?
C29 N12 C28 C27 0.7(4) . . . . ?
C29 C30 C22 C23 -1.9(4) . . . . ?
C29 C30 C22 C21 178.9(3) . . . . ?
C29 C25 C26 C27 -0.1(5) . . . . ?
C22 C23 C24 C25 0.2(5) . . . . ?
C22 C30 C29 N12 -178.9(3) . . . . ?
C22 C30 C29 C25 1.4(4) . . . . ?
C22 C21 C20 C19 1.2(5) . . . . ?
